data_7238028
loop_
_publ_author_name
'Ding, Fangwei'
'Xia, Debin'
'Ge, Congwu'
'Kang, Zhenchao'
'Yang, Yulin'
'Fan, Ruiqing'
'Lin, Kaifeng'
'Gao, Xike'

_publ_section_title
;
 Indenone-fused N-heteroacenes
;
_journal_issue 45
_journal_name_full 'Journal of Materials Chemistry C'
_journal_page_first 14314
_journal_paper_doi 10.1039/C9TC04962B
_journal_volume 7
_journal_year 2019
_chemical_formula_sum 'C37 H48 N2 O Si2'
_chemical_formula_weight 592.95
_space_group_crystal_system triclinic
_space_group_IT_number 2
_space_group_name_Hall '-P 1'
_space_group_name_H-M_alt 'P -1'
_atom_sites_solution_hydrogens geom
_audit_creation_method SHELXL-2018/3
_audit_update_record
;
2019-09-03 deposited with the CCDC.	2019-10-24 downloaded from the CCDC.
;
_cell_angle_alpha 79.414(2)
_cell_angle_beta 72.908(2)
_cell_angle_gamma 87.393(3)
_cell_formula_units_Z 2
_cell_length_a 10.7016(9)
_cell_length_b 12.9670(10)
_cell_length_c 13.0146(10)
_cell_measurement_reflns_used 8376
_cell_measurement_temperature 173(2)
_cell_measurement_theta_max 28.324
_cell_measurement_theta_min 2.192
_cell_volume 1696.8(2)
_computing_structure_refinement 'SHELXL-2018/3 (Sheldrick, 2018)'
_diffrn_ambient_temperature 173(2)
_diffrn_measured_fraction_theta_full 0.992
_diffrn_measured_fraction_theta_max 0.990
_diffrn_measurement_device_type 'Bruker Smart APEX CCD area detector'
_diffrn_radiation_type MoK\a
_diffrn_radiation_wavelength 0.71073
_diffrn_reflns_av_R_equivalents 0.0512
_diffrn_reflns_av_unetI/netI 0.0787
_diffrn_reflns_Laue_measured_fraction_full 0.992
_diffrn_reflns_Laue_measured_fraction_max 0.990
_diffrn_reflns_limit_h_max 14
_diffrn_reflns_limit_h_min -14
_diffrn_reflns_limit_k_max 17
_diffrn_reflns_limit_k_min -17
_diffrn_reflns_limit_l_max 17
_diffrn_reflns_limit_l_min -17
_diffrn_reflns_number 18939
_diffrn_reflns_point_group_measured_fraction_full 0.992
_diffrn_reflns_point_group_measured_fraction_max 0.990
_diffrn_reflns_theta_full 25.242
_diffrn_reflns_theta_max 28.324
_diffrn_reflns_theta_min 2.192
_exptl_absorpt_coefficient_mu 0.135
_exptl_absorpt_correction_type multi-scan
_exptl_crystal_colour yellow
_exptl_crystal_density_diffrn 1.161
_exptl_crystal_description block
_exptl_crystal_F_000 640
_exptl_crystal_size_max 0.4
_exptl_crystal_size_mid 0.3
_exptl_crystal_size_min 0.2
_exptl_transmission_factor_max 0.788
_exptl_transmission_factor_min 0.729
_refine_diff_density_max 0.778
_refine_diff_density_min -0.553
_refine_diff_density_rms 0.060
_refine_ls_extinction_method none
_refine_ls_goodness_of_fit_ref 1.037
_refine_ls_hydrogen_treatment constr
_refine_ls_matrix_type full
_refine_ls_number_parameters 379
_refine_ls_number_reflns 8376
_refine_ls_number_restraints 0
_refine_ls_restrained_S_all 1.037
_refine_ls_R_factor_all 0.1127
_refine_ls_R_factor_gt 0.0697
_refine_ls_shift/su_max 0.001
_refine_ls_shift/su_mean 0.000
_refine_ls_structure_factor_coef Fsqd
_refine_ls_weighting_details 'w=1/[\s^2^(Fo^2^)+(0.0724P)^2^+1.3390P] where P=(Fo^2^+2Fc^2^)/3'
_refine_ls_weighting_scheme calc
_refine_ls_wR_factor_gt 0.1626
_refine_ls_wR_factor_ref 0.1893
_reflns_Friedel_coverage 0.000
_reflns_number_gt 5474
_reflns_number_total 8376
_reflns_threshold_expression 'I > 2\s(I)'
_cod_data_source_file c9tc04962b2.cif
_cod_data_source_block 1
_cod_database_code 7238028
_shelx_shelxl_version_number 2018/3
_shelx_space_group_comment
;
The symmetry employed for this shelxl refinement is uniquely defined
by the following loop, which should always be used as a source of
symmetry information in preference to the above space-group names.
They are only intended as comments.
;

loop_
_space_group_symop_operation_xyz
'x, y, z'
'-x, -y, -z'

loop_
_atom_site_label
_atom_site_type_symbol
_atom_site_fract_x
_atom_site_fract_y
_atom_site_fract_z
_atom_site_U_iso_or_equiv
_atom_site_adp_type
_atom_site_occupancy
_atom_site_site_symmetry_order
_atom_site_calc_flag
_atom_site_refinement_flags_posn
_atom_site_refinement_flags_adp
Si1 Si 0.77528(7) 0.76070(6) 0.28977(6) 0.03024(19) Uani 1 1 d . .
Si2 Si 1.68908(7) 1.31136(6) 0.09206(6) 0.0329(2) Uani 1 1 d . .
N2 N 1.2352(2) 1.20386(18) 0.26616(18) 0.0334(5) Uani 1 1 d . .
N1 N 1.0182(2) 1.05807(19) 0.33878(18) 0.0354(5) Uani 1 1 d . .
C37 C 1.3643(2) 1.07878(19) 0.1654(2) 0.0267(5) Uani 1 1 d . .
C36 C 1.1339(2) 1.0382(2) 0.2643(2) 0.0286(5) Uani 1 1 d . .
C35 C 1.2431(2) 1.10764(19) 0.2329(2) 0.0278(5) Uani 1 1 d . .
C34 C 1.3731(2) 0.98417(19) 0.1302(2) 0.0277(5) Uani 1 1 d . .
H34A H 1.455542 0.962495 0.088680 0.033 Uiso 1 1 calc R U
C33 C 1.1440(2) 0.9441(2) 0.2197(2) 0.0281(5) Uani 1 1 d . .
C32 C 1.2636(2) 0.9190(2) 0.1540(2) 0.0297(6) Uani 1 1 d . .
H32A H 1.272046 0.856424 0.124409 0.036 Uiso 1 1 calc R U
O1 O 1.1469(2) 1.39592(17) 0.37269(19) 0.0540(6) Uani 1 1 d . .
C31 C 1.4755(2) 1.1489(2) 0.1343(2) 0.0308(6) Uani 1 1 d . .
C30 C 1.1243(3) 1.2205(2) 0.3332(2) 0.0354(6) Uani 1 1 d . .
C29 C 0.9337(3) 0.8282(2) 0.2597(2) 0.0359(6) Uani 1 1 d . .
C28 C 1.5674(3) 1.2082(2) 0.1084(2) 0.0344(6) Uani 1 1 d . .
C27 C 1.0836(3) 1.3166(2) 0.3886(2) 0.0413(7) Uani 1 1 d . .
C26 C 1.6333(3) 1.3649(2) 0.2233(2) 0.0397(7) Uani 1 1 d . .
H26A H 1.695084 1.422764 0.217383 0.048 Uiso 1 1 calc R U
C25 C 1.0306(3) 0.8795(2) 0.2430(2) 0.0335(6) Uani 1 1 d . .
C24 C 1.0186(3) 1.1486(2) 0.3733(2) 0.0359(6) Uani 1 1 d . .
C23 C 1.6776(3) 1.4157(2) -0.0258(2) 0.0366(6) Uani 1 1 d . .
H23A H 1.583857 1.437039 -0.009995 0.044 Uiso 1 1 calc R U
C22 C 0.7432(3) 0.7629(2) 0.1543(2) 0.0371(6) Uani 1 1 d . .
H22A H 0.802520 0.709385 0.119036 0.045 Uiso 1 1 calc R U
C21 C 0.6519(3) 0.8322(2) 0.3869(2) 0.0359(6) Uani 1 1 d . .
H21A H 0.567489 0.792377 0.409593 0.043 Uiso 1 1 calc R U
C20 C 1.8587(3) 1.2538(2) 0.0650(3) 0.0444(7) Uani 1 1 d . .
H20A H 1.893299 1.257491 -0.015785 0.053 Uiso 1 1 calc R U
C19 C 0.7937(3) 0.6220(2) 0.3582(2) 0.0375(6) Uani 1 1 d . .
H19A H 0.833262 0.627020 0.417787 0.045 Uiso 1 1 calc R U
C18 C 1.7129(3) 1.3758(2) -0.1342(2) 0.0425(7) Uani 1 1 d . .
H18A H 1.661602 1.312384 -0.125524 0.064 Uiso 1 1 calc R U
H18B H 1.693366 1.430021 -0.190444 0.064 Uiso 1 1 calc R U
H18C H 1.806251 1.359446 -0.156229 0.064 Uiso 1 1 calc R U
C17 C 0.9125(3) 1.1906(3) 0.4561(2) 0.0413(7) Uani 1 1 d . .
C16 C 0.9530(3) 1.2883(3) 0.4643(2) 0.0428(7) Uani 1 1 d . .
C15 C 0.7775(3) 0.8666(3) 0.0746(2) 0.0505(8) Uani 1 1 d . .
H15A H 0.866569 0.887931 0.068143 0.076 Uiso 1 1 calc R U
H15B H 0.771974 0.857999 0.002820 0.076 Uiso 1 1 calc R U
H15C H 0.715932 0.920613 0.101705 0.076 Uiso 1 1 calc R U
C14 C 1.4968(3) 1.4123(3) 0.2387(3) 0.0466(7) Uani 1 1 d . .
H14A H 1.496334 1.464434 0.173959 0.070 Uiso 1 1 calc R U
H14B H 1.433021 1.356626 0.248879 0.070 Uiso 1 1 calc R U
H14C H 1.473585 1.446106 0.303162 0.070 Uiso 1 1 calc R U
C13 C 0.7142(3) 1.2057(3) 0.5935(2) 0.0547(9) Uani 1 1 d . .
H13A H 0.631681 1.178335 0.639204 0.066 Uiso 1 1 calc R U
C12 C 0.6628(3) 0.5631(2) 0.4133(3) 0.0519(8) Uani 1 1 d . .
H12A H 0.603640 0.605039 0.462217 0.078 Uiso 1 1 calc R U
H12B H 0.623336 0.551327 0.357295 0.078 Uiso 1 1 calc R U
H12C H 0.677934 0.495449 0.455527 0.078 Uiso 1 1 calc R U
C11 C 0.6039(3) 0.7290(3) 0.1648(3) 0.0509(8) Uani 1 1 d . .
H11A H 0.582384 0.662359 0.216063 0.076 Uiso 1 1 calc R U
H11B H 0.542125 0.782802 0.192053 0.076 Uiso 1 1 calc R U
H11C H 0.598166 0.720188 0.093168 0.076 Uiso 1 1 calc R U
C10 C 0.6256(4) 0.9446(3) 0.3379(3) 0.0551(9) Uani 1 1 d . .
H10A H 0.599219 0.944423 0.271915 0.083 Uiso 1 1 calc R U
H10B H 0.555546 0.974333 0.391300 0.083 Uiso 1 1 calc R U
H10C H 0.705291 0.987075 0.319023 0.083 Uiso 1 1 calc R U
C9 C 0.7938(3) 1.1456(3) 0.5189(2) 0.0485(8) Uani 1 1 d . .
H9A H 0.767276 1.078728 0.512519 0.058 Uiso 1 1 calc R U
C8 C 0.8888(3) 0.5597(3) 0.2813(3) 0.0549(9) Uani 1 1 d . .
H8A H 0.971115 0.599009 0.247414 0.082 Uiso 1 1 calc R U
H8B H 0.905591 0.491972 0.322543 0.082 Uiso 1 1 calc R U
H8C H 0.850993 0.547850 0.224311 0.082 Uiso 1 1 calc R U
C7 C 0.8707(3) 1.3475(3) 0.5392(3) 0.0546(9) Uani 1 1 d . .
H7A H 0.895995 1.414640 0.545861 0.065 Uiso 1 1 calc R U
C6 C 0.6934(3) 0.8319(3) 0.4904(2) 0.0463(8) Uani 1 1 d . .
H6A H 0.710186 0.759760 0.521535 0.069 Uiso 1 1 calc R U
H6B H 0.773147 0.874306 0.471688 0.069 Uiso 1 1 calc R U
H6C H 0.623402 0.861564 0.543966 0.069 Uiso 1 1 calc R U
C5 C 1.9524(3) 1.3182(3) 0.0972(3) 0.0599(10) Uani 1 1 d . .
H5A H 1.949367 1.391947 0.063522 0.090 Uiso 1 1 calc R U
H5B H 1.926380 1.311963 0.176900 0.090 Uiso 1 1 calc R U
H5C H 2.041458 1.291913 0.072000 0.090 Uiso 1 1 calc R U
C4 C 1.8617(4) 1.1399(3) 0.1160(4) 0.0681(11) Uani 1 1 d . .
H4A H 1.801211 1.099600 0.094690 0.102 Uiso 1 1 calc R U
H4B H 1.950507 1.113066 0.090866 0.102 Uiso 1 1 calc R U
H4C H 1.835428 1.133116 0.195765 0.102 Uiso 1 1 calc R U
C3 C 0.7533(4) 1.3024(3) 0.6012(3) 0.0549(9) Uani 1 1 d . .
H3A H 0.696092 1.339935 0.652012 0.066 Uiso 1 1 calc R U
C2 C 1.7568(4) 1.5147(3) -0.0379(3) 0.0624(10) Uani 1 1 d . .
H2B H 1.733410 1.539539 0.031970 0.094 Uiso 1 1 calc R U
H2C H 1.850282 1.498736 -0.059652 0.094 Uiso 1 1 calc R U
H2D H 1.737397 1.569311 -0.093867 0.094 Uiso 1 1 calc R U
C1 C 1.6362(4) 1.2830(3) 0.3238(3) 0.0626(10) Uani 1 1 d . .
H1B H 1.724062 1.253302 0.312880 0.094 Uiso 1 1 calc R U
H1C H 1.613508 1.316355 0.388551 0.094 Uiso 1 1 calc R U
H1D H 1.572943 1.226875 0.334268 0.094 Uiso 1 1 calc R U

loop_
_atom_site_aniso_label
_atom_site_aniso_U_11
_atom_site_aniso_U_22
_atom_site_aniso_U_33
_atom_site_aniso_U_23
_atom_site_aniso_U_13
_atom_site_aniso_U_12
Si1 0.0227(4) 0.0360(4) 0.0314(4) 0.0003(3) -0.0095(3) -0.0088(3)
Si2 0.0269(4) 0.0302(4) 0.0429(4) -0.0039(3) -0.0125(3) -0.0079(3)
N2 0.0337(12) 0.0371(12) 0.0345(12) -0.0108(10) -0.0154(10) 0.0017(10)
N1 0.0234(11) 0.0519(14) 0.0306(12) -0.0031(10) -0.0100(9) 0.0004(10)
C37 0.0234(12) 0.0281(12) 0.0296(13) -0.0010(10) -0.0111(10) -0.0050(10)
C36 0.0220(12) 0.0388(14) 0.0261(12) -0.0048(10) -0.0096(10) 0.0006(10)
C35 0.0283(13) 0.0307(13) 0.0288(13) -0.0059(10) -0.0144(10) -0.0006(10)
C34 0.0202(12) 0.0304(13) 0.0296(13) -0.0025(10) -0.0038(10) -0.0037(10)
C33 0.0241(12) 0.0316(13) 0.0276(13) 0.0012(10) -0.0089(10) -0.0063(10)
C32 0.0292(13) 0.0266(13) 0.0326(13) -0.0046(10) -0.0073(11) -0.0055(10)
O1 0.0559(15) 0.0443(13) 0.0658(15) -0.0220(11) -0.0165(12) -0.0002(11)
C31 0.0257(13) 0.0318(13) 0.0360(14) -0.0028(11) -0.0122(11) -0.0028(10)
C30 0.0328(15) 0.0433(16) 0.0340(14) -0.0071(12) -0.0153(12) 0.0000(12)
C29 0.0291(14) 0.0416(15) 0.0358(15) 0.0011(12) -0.0110(11) -0.0077(12)
C28 0.0292(14) 0.0325(14) 0.0432(16) -0.0047(11) -0.0138(12) -0.0032(11)
C27 0.0390(16) 0.0460(17) 0.0422(16) -0.0093(13) -0.0165(13) 0.0046(14)
C26 0.0342(15) 0.0445(16) 0.0417(16) -0.0021(13) -0.0146(13) -0.0114(13)
C25 0.0257(13) 0.0403(15) 0.0328(14) 0.0011(11) -0.0094(11) -0.0075(11)
C24 0.0327(15) 0.0495(17) 0.0268(13) -0.0110(12) -0.0102(11) 0.0131(12)
C23 0.0357(15) 0.0310(14) 0.0421(16) -0.0068(11) -0.0090(12) -0.0043(12)
C22 0.0351(15) 0.0429(16) 0.0369(15) -0.0072(12) -0.0158(12) 0.0000(12)
C21 0.0280(14) 0.0410(15) 0.0364(15) -0.0004(12) -0.0090(11) -0.0067(11)
C20 0.0317(15) 0.0444(17) 0.0564(19) -0.0039(14) -0.0141(14) -0.0048(13)
C19 0.0309(14) 0.0405(15) 0.0384(15) 0.0001(12) -0.0094(12) -0.0056(12)
C18 0.0423(17) 0.0433(17) 0.0434(17) -0.0103(13) -0.0132(13) 0.0019(13)
C17 0.0327(15) 0.0588(19) 0.0319(15) -0.0038(13) -0.0119(12) 0.0041(13)
C16 0.0420(17) 0.0543(19) 0.0368(16) -0.0096(13) -0.0187(13) 0.0068(14)
C15 0.0485(19) 0.065(2) 0.0356(16) 0.0070(14) -0.0166(14) -0.0083(16)
C14 0.0431(18) 0.0510(19) 0.0481(18) -0.0146(14) -0.0133(14) -0.0005(14)
C13 0.0333(17) 0.093(3) 0.0311(16) -0.0044(16) -0.0044(13) 0.0124(17)
C12 0.0452(19) 0.0397(17) 0.059(2) 0.0069(14) -0.0049(15) -0.0111(14)
C11 0.0457(19) 0.061(2) 0.054(2) -0.0069(16) -0.0278(16) -0.0107(16)
C10 0.063(2) 0.0455(19) 0.051(2) -0.0061(15) -0.0102(17) 0.0092(16)
C9 0.0359(17) 0.075(2) 0.0332(16) -0.0026(15) -0.0120(13) 0.0042(15)
C8 0.049(2) 0.0430(18) 0.064(2) -0.0012(15) -0.0092(17) 0.0045(15)
C7 0.053(2) 0.073(2) 0.0406(18) -0.0164(16) -0.0174(16) 0.0188(18)
C6 0.0398(17) 0.062(2) 0.0373(16) -0.0114(14) -0.0091(13) -0.0050(15)
C5 0.0314(17) 0.062(2) 0.093(3) -0.023(2) -0.0214(17) -0.0073(15)
C4 0.042(2) 0.052(2) 0.102(3) 0.009(2) -0.021(2) -0.0016(16)
C3 0.051(2) 0.076(2) 0.0396(18) -0.0170(16) -0.0144(15) 0.0160(18)
C2 0.090(3) 0.0397(18) 0.059(2) -0.0005(15) -0.024(2) -0.0264(18)
C1 0.056(2) 0.082(3) 0.0428(19) 0.0075(17) -0.0138(16) -0.0063(19)

loop_
_atom_type_symbol
_atom_type_description
_atom_type_scat_dispersion_real
_atom_type_scat_dispersion_imag
_atom_type_scat_source
C C 0.0033 0.0016 'International Tables Vol C Tables 4.2.6.8 and 6.1.1.4'
H H 0.0000 0.0000 'International Tables Vol C Tables 4.2.6.8 and 6.1.1.4'
N N 0.0061 0.0033 'International Tables Vol C Tables 4.2.6.8 and 6.1.1.4'
O O 0.0106 0.0060 'International Tables Vol C Tables 4.2.6.8 and 6.1.1.4'
Si Si 0.0817 0.0704 'International Tables Vol C Tables 4.2.6.8 and 6.1.1.4'

loop_
_geom_angle_atom_site_label_1
_geom_angle_atom_site_label_2
_geom_angle_atom_site_label_3
_geom_angle
C29 Si1 C21 106.45(13)
C29 Si1 C19 107.16(13)
C21 Si1 C19 110.23(12)
C29 Si1 C22 106.70(12)
C21 Si1 C22 115.03(13)
C19 Si1 C22 110.83(13)
C28 Si2 C23 107.38(13)
C28 Si2 C26 104.57(12)
C23 Si2 C26 110.03(13)
C28 Si2 C20 110.08(13)
C23 Si2 C20 110.78(14)
C26 Si2 C20 113.65(14)
C30 N2 C35 114.0(2)
C24 N1 C36 113.6(2)
C34 C37 C35 118.9(2)
C34 C37 C31 121.4(2)
C35 C37 C31 119.7(2)
N1 C36 C35 121.5(2)
N1 C36 C33 118.6(2)
C35 C36 C33 119.8(2)
N2 C35 C37 118.2(2)
N2 C35 C36 122.1(2)
C37 C35 C36 119.7(2)
C37 C34 C32 121.7(2)
C37 C34 H34A 119.1
C32 C34 H34A 119.1
C32 C33 C36 118.5(2)
C32 C33 C25 121.7(2)
C36 C33 C25 119.7(2)
C33 C32 C34 121.1(2)
C33 C32 H32A 119.5
C34 C32 H32A 119.5
C28 C31 C37 179.3(3)
N2 C30 C24 124.8(3)
N2 C30 C27 127.7(3)
C24 C30 C27 107.4(2)
C25 C29 Si1 174.4(3)
C31 C28 Si2 168.5(3)
O1 C27 C16 129.2(3)
O1 C27 C30 126.9(3)
C16 C27 C30 103.9(2)
C14 C26 C1 110.3(3)
C14 C26 Si2 110.8(2)
C1 C26 Si2 113.0(2)
C14 C26 H26A 107.5
C1 C26 H26A 107.5
Si2 C26 H26A 107.5
C29 C25 C33 177.3(3)
N1 C24 C30 123.5(2)
N1 C24 C17 127.1(3)
C30 C24 C17 109.4(3)
C2 C23 C18 110.2(2)
C2 C23 Si2 113.4(2)
C18 C23 Si2 113.0(2)
C2 C23 H23A 106.6
C18 C23 H23A 106.6
Si2 C23 H23A 106.6
C15 C22 C11 109.8(2)
C15 C22 Si1 114.5(2)
C11 C22 Si1 113.7(2)
C15 C22 H22A 106.1
C11 C22 H22A 106.1
Si1 C22 H22A 106.1
C10 C21 C6 109.7(3)
C10 C21 Si1 114.5(2)
C6 C21 Si1 110.3(2)
C10 C21 H21A 107.3
C6 C21 H21A 107.3
Si1 C21 H21A 107.3
C4 C20 C5 110.4(3)
C4 C20 Si2 114.0(2)
C5 C20 Si2 112.2(2)
C4 C20 H20A 106.6
C5 C20 H20A 106.6
Si2 C20 H20A 106.6
C8 C19 C12 111.3(3)
C8 C19 Si1 112.1(2)
C12 C19 Si1 113.5(2)
C8 C19 H19A 106.4
C12 C19 H19A 106.4
Si1 C19 H19A 106.4
C23 C18 H18A 109.5
C23 C18 H18B 109.5
H18A C18 H18B 109.5
C23 C18 H18C 109.5
H18A C18 H18C 109.5
H18B C18 H18C 109.5
C9 C17 C16 123.0(3)
C9 C17 C24 129.3(3)
C16 C17 C24 107.7(3)
C17 C16 C7 120.3(3)
C17 C16 C27 111.5(3)
C7 C16 C27 128.2(3)
C22 C15 H15A 109.5
C22 C15 H15B 109.5
H15A C15 H15B 109.5
C22 C15 H15C 109.5
H15A C15 H15C 109.5
H15B C15 H15C 109.5
C26 C14 H14A 109.5
C26 C14 H14B 109.5
H14A C14 H14B 109.5
C26 C14 H14C 109.5
H14A C14 H14C 109.5
H14B C14 H14C 109.5
C3 C13 C9 121.6(3)
C3 C13 H13A 119.2
C9 C13 H13A 119.2
C19 C12 H12A 109.5
C19 C12 H12B 109.5
H12A C12 H12B 109.5
C19 C12 H12C 109.5
H12A C12 H12C 109.5
H12B C12 H12C 109.5
C22 C11 H11A 109.5
C22 C11 H11B 109.5
H11A C11 H11B 109.5
C22 C11 H11C 109.5
H11A C11 H11C 109.5
H11B C11 H11C 109.5
C21 C10 H10A 109.5
C21 C10 H10B 109.5
H10A C10 H10B 109.5
C21 C10 H10C 109.5
H10A C10 H10C 109.5
H10B C10 H10C 109.5
C17 C9 C13 115.6(3)
C17 C9 H9A 122.2
C13 C9 H9A 122.2
C19 C8 H8A 109.5
C19 C8 H8B 109.5
H8A C8 H8B 109.5
C19 C8 H8C 109.5
H8A C8 H8C 109.5
H8B C8 H8C 109.5
C3 C7 C16 116.4(3)
C3 C7 H7A 121.8
C16 C7 H7A 121.8
C21 C6 H6A 109.5
C21 C6 H6B 109.5
H6A C6 H6B 109.5
C21 C6 H6C 109.5
H6A C6 H6C 109.5
H6B C6 H6C 109.5
C20 C5 H5A 109.5
C20 C5 H5B 109.5
H5A C5 H5B 109.5
C20 C5 H5C 109.5
H5A C5 H5C 109.5
H5B C5 H5C 109.5
C20 C4 H4A 109.5
C20 C4 H4B 109.5
H4A C4 H4B 109.5
C20 C4 H4C 109.5
H4A C4 H4C 109.5
H4B C4 H4C 109.5
C7 C3 C13 123.1(3)
C7 C3 H3A 118.4
C13 C3 H3A 118.4
C23 C2 H2B 109.5
C23 C2 H2C 109.5
H2B C2 H2C 109.5
C23 C2 H2D 109.5
H2B C2 H2D 109.5
H2C C2 H2D 109.5
C26 C1 H1B 109.5
C26 C1 H1C 109.5
H1B C1 H1C 109.5
C26 C1 H1D 109.5
H1B C1 H1D 109.5
H1C C1 H1D 109.5

loop_
_geom_bond_atom_site_label_1
_geom_bond_atom_site_label_2
_geom_bond_distance
Si1 C29 1.848(3)
Si1 C21 1.881(3)
Si1 C19 1.884(3)
Si1 C22 1.888(3)
Si2 C28 1.850(3)
Si2 C23 1.879(3)
Si2 C26 1.885(3)
Si2 C20 1.891(3)
N2 C30 1.286(3)
N2 C35 1.385(3)
N1 C24 1.332(4)
N1 C36 1.378(3)
C37 C34 1.376(3)
C37 C35 1.415(4)
C37 C31 1.444(3)
C36 C35 1.423(3)
C36 C33 1.431(4)
C34 C32 1.401(3)
C34 H34A 0.9500
C33 C32 1.377(4)
C33 C25 1.432(3)
C32 H32A 0.9500
O1 C27 1.209(4)
C31 C28 1.204(3)
C30 C24 1.411(4)
C30 C27 1.537(4)
C29 C25 1.200(3)
C27 C16 1.471(4)
C26 C14 1.532(4)
C26 C1 1.533(4)
C26 H26A 1.0000
C24 C17 1.479(4)
C23 C2 1.529(4)
C23 C18 1.529(4)
C23 H23A 1.0000
C22 C15 1.526(4)
C22 C11 1.533(4)
C22 H22A 1.0000
C21 C10 1.528(4)
C21 C6 1.537(4)
C21 H21A 1.0000
C20 C4 1.506(4)
C20 C5 1.526(4)
C20 H20A 1.0000
C19 C8 1.521(4)
C19 C12 1.538(4)
C19 H19A 1.0000
C18 H18A 0.9800
C18 H18B 0.9800
C18 H18C 0.9800
C17 C9 1.380(4)
C17 C16 1.389(4)
C16 C7 1.422(4)
C15 H15A 0.9800
C15 H15B 0.9800
C15 H15C 0.9800
C14 H14A 0.9800
C14 H14B 0.9800
C14 H14C 0.9800
C13 C3 1.369(5)
C13 C9 1.417(5)
C13 H13A 0.9500
C12 H12A 0.9800
C12 H12B 0.9800
C12 H12C 0.9800
C11 H11A 0.9800
C11 H11B 0.9800
C11 H11C 0.9800
C10 H10A 0.9800
C10 H10B 0.9800
C10 H10C 0.9800
C9 H9A 0.9500
C8 H8A 0.9800
C8 H8B 0.9800
C8 H8C 0.9800
C7 C3 1.367(5)
C7 H7A 0.9500
C6 H6A 0.9800
C6 H6B 0.9800
C6 H6C 0.9800
C5 H5A 0.9800
C5 H5B 0.9800
C5 H5C 0.9800
C4 H4A 0.9800
C4 H4B 0.9800
C4 H4C 0.9800
C3 H3A 0.9500
C2 H2B 0.9800
C2 H2C 0.9800
C2 H2D 0.9800
C1 H1B 0.9800
C1 H1C 0.9800
C1 H1D 0.9800
